data_1547162
loop_
_publ_author_name
'Li, Youpeng'
'Hong, Youhua'
'Guo, Jing'
'Huang, Xiaobo'
'Wei, Haipeng'
'Zhou, Jun'
'Qiu, Tiancheng'
'Wu, Jishan'
'Zeng, Zebing'

_publ_section_title
;
 Bay- and Ortho-Octasubstituted Perylenes.
;
_journal_issue 19
_journal_name_full 'Organic letters'
_journal_page_first 5094
_journal_page_last 5097
_journal_paper_doi 10.1021/acs.orglett.7b02370
_journal_volume 19
_journal_year 2017
_chemical_formula_sum 'C40 H52 O8'
_chemical_formula_weight 660.81
_chemical_name_systematic
; 
 ? 
;
_space_group_crystal_system orthorhombic
_space_group_IT_number 61
_space_group_name_Hall '-P 2ac 2ab'
_space_group_name_H-M_alt 'P b c a'
_symmetry_space_group_name_Hall '-P 2ac 2ab'
_symmetry_space_group_name_H-M 'P b c a'
_atom_sites_solution_hydrogens mixed
_audit_creation_method SHELXL-2013
_cell_angle_alpha 90
_cell_angle_beta 90
_cell_angle_gamma 90
_cell_formula_units_Z 8
_cell_length_a 12.6363(13)
_cell_length_b 23.284(2)
_cell_length_c 25.125(3)
_cell_measurement_reflns_used 3448
_cell_measurement_temperature 293(2)
_cell_measurement_theta_max 54.498
_cell_measurement_theta_min 4.347
_cell_volume 7392.4(13)
_computing_cell_refinement 'Bruker SMART'
_computing_data_collection 'Bruker SMART'
_computing_data_reduction 'Bruker SHELXTL'
_computing_molecular_graphics 'Bruker SHELXTL'
_computing_publication_material 'Bruker SHELXTL'
_computing_structure_refinement 'SHELXL-2013 (Sheldrick, 2013)'
_computing_structure_solution 'Bruker SHELXTL'
_diffrn_ambient_temperature 293(2)
_diffrn_measured_fraction_theta_full 0.972
_diffrn_measured_fraction_theta_max 0.998
_diffrn_measurement_device_type 'CCD area detector'
_diffrn_measurement_method 'phi and omega scans'
_diffrn_radiation_type MoK\a
_diffrn_radiation_wavelength 0.71073
_diffrn_reflns_av_R_equivalents 0.0777
_diffrn_reflns_av_unetI/netI 0.0509
_diffrn_reflns_Laue_measured_fraction_full 0.972
_diffrn_reflns_Laue_measured_fraction_max 0.998
_diffrn_reflns_limit_h_max 15
_diffrn_reflns_limit_h_min -14
_diffrn_reflns_limit_k_max 27
_diffrn_reflns_limit_k_min -27
_diffrn_reflns_limit_l_max 22
_diffrn_reflns_limit_l_min -29
_diffrn_reflns_number 38953
_diffrn_reflns_point_group_measured_fraction_full 0.972
_diffrn_reflns_point_group_measured_fraction_max 0.998
_diffrn_reflns_theta_full 25.242
_diffrn_reflns_theta_max 25.000
_diffrn_reflns_theta_min 1.621
_exptl_absorpt_coefficient_mu 0.081
_exptl_absorpt_correction_T_max 0.7456
_exptl_absorpt_correction_T_min 0.6568
_exptl_absorpt_correction_type multi-scan
_exptl_absorpt_process_details sadabs
_exptl_crystal_colour green
_exptl_crystal_density_diffrn 1.187
_exptl_crystal_description prismatic
_exptl_crystal_F_000 2848
_exptl_crystal_size_max 0.220
_exptl_crystal_size_mid 0.170
_exptl_crystal_size_min 0.140
_refine_diff_density_max 0.595
_refine_diff_density_min -0.557
_refine_diff_density_rms 0.066
_refine_ls_extinction_method none
_refine_ls_goodness_of_fit_ref 1.040
_refine_ls_hydrogen_treatment constr
_refine_ls_matrix_type full
_refine_ls_number_parameters 506
_refine_ls_number_reflns 6497
_refine_ls_number_restraints 124
_refine_ls_restrained_S_all 1.057
_refine_ls_R_factor_all 0.1343
_refine_ls_R_factor_gt 0.0843
_refine_ls_shift/su_max 0.001
_refine_ls_shift/su_mean 0.000
_refine_ls_structure_factor_coef Fsqd
_refine_ls_weighting_details 'w=1/[\s^2^(Fo^2^)+(0.1413P)^2^+3.3108P] where P=(Fo^2^+2Fc^2^)/3'
_refine_ls_weighting_scheme calc
_refine_ls_wR_factor_gt 0.2250
_refine_ls_wR_factor_ref 0.2622
_reflns_Friedel_coverage 0.000
_reflns_number_gt 3828
_reflns_number_total 6497
_reflns_threshold_expression 'I > 2\s(I)'
_cod_data_source_file ol7b02370_si_003.cif
_cod_data_source_block cd16612
_cod_depositor_comments 'Adding full bibliography for 1547160--1547162.cif.'
_cod_database_code 1547162
_shelx_space_group_comment
; 
The symmetry employed for this shelxl refinement is uniquely defined 
by the following loop, which should always be used as a source of 
symmetry information in preference to the above space-group names. 
They are only intended as comments. 
;
_shelx_estimated_absorpt_t_min 0.982
_shelx_estimated_absorpt_t_max 0.989
_shelxl_version_number 2013-4

loop_
_space_group_symop_operation_xyz
'x, y, z'
'-x+1/2, -y, z+1/2'
'-x, y+1/2, -z+1/2'
'x+1/2, -y+1/2, -z'
'-x, -y, -z'
'x-1/2, y, -z-1/2'
'x, -y-1/2, z-1/2'
'-x-1/2, y-1/2, z'

loop_
_atom_site_label
_atom_site_type_symbol
_atom_site_fract_x
_atom_site_fract_y
_atom_site_fract_z
_atom_site_U_iso_or_equiv
_atom_site_adp_type
_atom_site_occupancy
_atom_site_site_symmetry_order
_atom_site_calc_flag
_atom_site_refinement_flags_posn
_atom_site_refinement_flags_adp
_atom_site_refinement_flags_occupancy
_atom_site_disorder_assembly
_atom_site_disorder_group
O1 O 0.8180(2) 0.28254(10) -0.00895(11) 0.0603(7) Uani 1 1 d . . . . .
O2 O 1.2224(2) 0.06034(13) 0.01928(13) 0.0707(8) Uani 1 1 d . . . . .
O3 O 0.7023(2) 0.22950(10) 0.05846(11) 0.0569(7) Uani 1 1 d D . . . .
O4 O 1.10795(19) 0.01244(10) 0.09450(10) 0.0532(7) Uani 1 1 d . . . . .
O5 O 0.60210(18) 0.13122(10) 0.03201(10) 0.0529(7) Uani 1 1 d . . . . .
O6 O 1.0457(2) 0.03883(12) 0.19457(11) 0.0674(8) Uani 1 1 d D . . . .
O7 O 0.4754(2) 0.06209(12) 0.08470(12) 0.0693(8) Uani 1 1 d . . . . .
O8 O 0.9231(3) -0.02450(13) 0.25053(12) 0.0789(9) Uani 1 1 d . . . . .
C1 C 0.9952(3) 0.15991(15) 0.01927(14) 0.0466(9) Uani 1 1 d . . . . .
C2 C 0.9561(3) 0.21121(15) -0.00442(15) 0.0516(9) Uani 1 1 d . . . . .
H2 H 0.9970 0.2304 -0.0295 0.062 Uiso 1 1 calc R U . . .
C3 C 0.8597(3) 0.23237(14) 0.00918(15) 0.0488(9) Uani 1 1 d . . . . .
C4 C 0.7929(3) 0.20144(15) 0.04495(15) 0.0475(9) Uani 1 1 d . . . . .
C5 C 0.8216(3) 0.14761(15) 0.06216(14) 0.0456(8) Uani 1 1 d . . . . .
C6 C 0.9295(3) 0.13020(14) 0.05538(14) 0.0445(8) Uani 1 1 d . . . . .
C7 C 0.9714(3) 0.08351(14) 0.08566(14) 0.0460(9) Uani 1 1 d . . . . .
C8 C 1.0676(3) 0.06063(15) 0.07026(15) 0.0488(9) Uani 1 1 d . . . . .
C9 C 1.1286(3) 0.08771(16) 0.03028(16) 0.0532(10) Uani 1 1 d . . . . .
C10 C 1.0959(3) 0.13760(16) 0.00735(16) 0.0545(10) Uani 1 1 d . . . . .
H10 H 1.1402 0.1569 -0.0162 0.065 Uiso 1 1 calc R U . . .
C11 C 0.7510(3) 0.10394(14) 0.08545(14) 0.0467(9) Uani 1 1 d . . . . .
C12 C 0.6451(3) 0.09842(15) 0.07237(15) 0.0494(9) Uani 1 1 d . . . . .
C13 C 0.5789(3) 0.06103(16) 0.10102(16) 0.0537(10) Uani 1 1 d . . . . .
C14 C 0.6181(3) 0.02883(16) 0.14205(17) 0.0583(10) Uani 1 1 d . . . . .
H14 H 0.5727 0.0062 0.1623 0.070 Uiso 1 1 calc R U . . .
C15 C 0.7270(3) 0.02985(15) 0.15364(15) 0.0518(9) Uani 1 1 d . . . . .
C16 C 0.7946(3) 0.06443(15) 0.12315(14) 0.0479(9) Uani 1 1 d . . . . .
C17 C 0.9076(3) 0.06058(15) 0.12960(14) 0.0480(9) Uani 1 1 d . . . . .
C18 C 0.9450(3) 0.03561(16) 0.17598(15) 0.0536(10) Uani 1 1 d . . . . .
C19 C 0.8756(4) 0.00241(16) 0.20807(16) 0.0622(11) Uani 1 1 d . . . . .
C20 C 0.7708(4) -0.00247(17) 0.19598(16) 0.0629(11) Uani 1 1 d . . . . .
H20 H 0.7280 -0.0271 0.2156 0.075 Uiso 1 1 calc R U . . .
C21 C 0.8628(4) 0.30599(18) -0.05628(18) 0.0720(12) Uani 1 1 d . . . . .
H21A H 0.9316 0.3214 -0.0485 0.108 Uiso 1 1 calc R U . . .
H21B H 0.8179 0.3360 -0.0695 0.108 Uiso 1 1 calc R U . . .
H21C H 0.8691 0.2764 -0.0827 0.108 Uiso 1 1 calc R U . . .
C22 C 1.2700(4) 0.0715(2) -0.0304(2) 0.0851(15) Uani 1 1 d . . . . .
H22A H 1.2201 0.0639 -0.0583 0.128 Uiso 1 1 calc R U . . .
H22B H 1.3308 0.0472 -0.0347 0.128 Uiso 1 1 calc R U . . .
H22C H 1.2916 0.1110 -0.0319 0.128 Uiso 1 1 calc R U . . .
C23 C 0.6720(14) 0.2280(7) 0.1123(5) 0.117(3) Uani 0.7 1 d D U P A 1
H23A H 0.7226 0.2049 0.1318 0.141 Uiso 0.7 1 calc R U P A 1
H23B H 0.6036 0.2094 0.1150 0.141 Uiso 0.7 1 calc R U P A 1
C24 C 0.6656(10) 0.2832(5) 0.1366(5) 0.121(3) Uani 0.6 1 d . U P A 1
H24A H 0.6350 0.2811 0.1719 0.145 Uiso 0.6 1 calc R U P A 1
H24B H 0.6253 0.3100 0.1150 0.145 Uiso 0.6 1 calc R U P A 1
C25 C 0.7907(12) 0.3001(7) 0.1386(6) 0.130(3) Uani 0.6 1 d . U P A 1
H25A H 0.8325 0.2664 0.1300 0.156 Uiso 0.6 1 calc R U P A 1
H25B H 0.8049 0.3289 0.1117 0.156 Uiso 0.6 1 calc R U P A 1
C26 C 0.8197(14) 0.3195(7) 0.1844(6) 0.161(4) Uani 0.6 1 d . U P A 1
H26A H 0.7961 0.3584 0.1883 0.242 Uiso 0.6 1 calc R U P A 1
H26B H 0.8955 0.3181 0.1870 0.242 Uiso 0.6 1 calc R U P A 1
H26C H 0.7892 0.2963 0.2120 0.242 Uiso 0.6 1 calc R U P A 1
C23' C 0.6663(10) 0.2265(7) 0.1120(5) 0.021(3) Uani 0.3 1 d D U P A 2
H23C H 0.6532 0.1866 0.1210 0.025 Uiso 0.3 1 calc R U P A 2
H23D H 0.5995 0.2468 0.1147 0.025 Uiso 0.3 1 calc R U P A 2
C24' C 0.7389(13) 0.2503(6) 0.1503(6) 0.097(3) Uani 0.4 1 d D U P A 2
H24C H 0.8078 0.2325 0.1461 0.116 Uiso 0.4 1 calc R U P A 2
H24D H 0.7138 0.2423 0.1860 0.116 Uiso 0.4 1 calc R U P A 2
C25' C 0.7493(15) 0.3234(7) 0.1412(7) 0.097(3) Uani 0.4 1 d . U P A 2
H25C H 0.7588 0.3301 0.1034 0.116 Uiso 0.4 1 calc R U P A 2
H25D H 0.6817 0.3402 0.1509 0.116 Uiso 0.4 1 calc R U P A 2
C26' C 0.8342(14) 0.3568(6) 0.1700(6) 0.099(4) Uani 0.4 1 d D U P A 2
H26D H 0.8084 0.3684 0.2043 0.148 Uiso 0.4 1 calc R U P A 2
H26E H 0.8524 0.3903 0.1496 0.148 Uiso 0.4 1 calc R U P A 2
H26F H 0.8957 0.3331 0.1743 0.148 Uiso 0.4 1 calc R U P A 2
C27 C 1.0895(4) -0.03891(16) 0.0645(2) 0.0766(14) Uani 1 1 d . . . . .
H27A H 1.1265 -0.0370 0.0307 0.092 Uiso 1 1 calc R U . . .
H27B H 1.0145 -0.0433 0.0574 0.092 Uiso 1 1 calc R U . . .
C28 C 1.1287(4) -0.08851(19) 0.0961(2) 0.0794(14) Uani 1 1 d . . . . .
H28A H 1.1291 -0.1222 0.0734 0.095 Uiso 1 1 calc R U . . .
H28B H 1.2013 -0.0809 0.1065 0.095 Uiso 1 1 calc R U . . .
C29 C 1.0678(6) -0.1017(2) 0.1439(3) 0.119(2) Uani 1 1 d . . . . .
H29A H 0.9937 -0.1048 0.1342 0.143 Uiso 1 1 calc R U . . .
H29B H 1.0746 -0.0698 0.1685 0.143 Uiso 1 1 calc R U . . .
C30 C 1.0999(8) -0.1558(3) 0.1720(3) 0.156(3) Uani 1 1 d . . . . .
H30A H 1.0852 -0.1882 0.1496 0.234 Uiso 1 1 calc R U . . .
H30B H 1.0609 -0.1593 0.2046 0.234 Uiso 1 1 calc R U . . .
H30C H 1.1743 -0.1544 0.1797 0.234 Uiso 1 1 calc R U . . .
C31 C 0.5968(4) 0.10188(19) -0.01749(17) 0.0704(12) Uani 1 1 d . . . . .
H31A H 0.5494 0.0693 -0.0146 0.084 Uiso 1 1 calc R U . . .
H31B H 0.6664 0.0878 -0.0272 0.084 Uiso 1 1 calc R U . . .
C32 C 0.5568(4) 0.1430(2) -0.05980(18) 0.0745(13) Uani 1 1 d . . . . .
H32A H 0.5462 0.1219 -0.0927 0.089 Uiso 1 1 calc R U . . .
H32B H 0.4886 0.1580 -0.0487 0.089 Uiso 1 1 calc R U . . .
C33 C 0.6301(4) 0.1926(2) -0.07041(19) 0.0798(14) Uani 1 1 d . . . . .
H33A H 0.7003 0.1779 -0.0780 0.096 Uiso 1 1 calc R U . . .
H33B H 0.6347 0.2163 -0.0387 0.096 Uiso 1 1 calc R U . . .
C34 C 0.5931(5) 0.2298(2) -0.1172(2) 0.1030(18) Uani 1 1 d . . . . .
H34A H 0.5846 0.2062 -0.1482 0.155 Uiso 1 1 calc R U . . .
H34B H 0.6448 0.2590 -0.1242 0.155 Uiso 1 1 calc R U . . .
H34C H 0.5267 0.2475 -0.1085 0.155 Uiso 1 1 calc R U . . .
C35 C 1.0989(5) 0.0928(3) 0.1942(3) 0.1204(17) Uani 1 1 d D U . . .
H35A H 1.1195 0.1004 0.1581 0.145 Uiso 0.6 1 d R U P B 1
H35B H 1.1615 0.0898 0.2155 0.145 Uiso 0.6 1 d R U P B 1
H35C H 1.0687 0.1162 0.1666 0.145 Uiso 0.4 1 d R U P C 2
H35D H 1.1721 0.0861 0.1864 0.145 Uiso 0.4 1 d R U P C 2
C39 C 0.4022(3) 0.0280(2) 0.1137(2) 0.0786(13) Uani 1 1 d . . . . .
H39A H 0.4236 -0.0115 0.1124 0.118 Uiso 1 1 calc R U . . .
H39B H 0.3330 0.0319 0.0984 0.118 Uiso 1 1 calc R U . . .
H39C H 0.4005 0.0406 0.1501 0.118 Uiso 1 1 calc R U . . .
C40 C 0.8632(5) -0.0665(2) 0.2776(2) 0.108(2) Uani 1 1 d . . . . .
H40A H 0.8028 -0.0487 0.2938 0.161 Uiso 1 1 calc R U . . .
H40B H 0.9061 -0.0841 0.3045 0.161 Uiso 1 1 calc R U . . .
H40C H 0.8400 -0.0951 0.2527 0.161 Uiso 1 1 calc R U . . .
C36 C 1.0428(10) 0.1427(5) 0.2143(5) 0.1320(19) Uani 0.6 1 d D U P D 1
H36A H 0.9798 0.1488 0.1931 0.158 Uiso 0.6 1 calc R U P D 1
H36B H 1.0876 0.1763 0.2105 0.158 Uiso 0.6 1 calc R U P D 1
C37 C 1.0107(11) 0.1364(5) 0.2731(5) 0.1362(19) Uani 0.6 1 d D U P D 1
H37A H 1.0709 0.1366 0.2971 0.163 Uiso 0.6 1 calc R U P D 1
H37B H 0.9669 0.1029 0.2797 0.163 Uiso 0.6 1 calc R U P D 1
C38 C 0.9465(11) 0.1942(5) 0.2742(6) 0.149(3) Uani 0.6 1 d D U P D 1
H38A H 0.9825 0.2225 0.2532 0.223 Uiso 0.6 1 calc R U P D 1
H38B H 0.9406 0.2075 0.3103 0.223 Uiso 0.6 1 calc R U P D 1
H38C H 0.8771 0.1878 0.2599 0.223 Uiso 0.6 1 calc R U P D 1
C36' C 1.0925(13) 0.1252(8) 0.2460(7) 0.1311(19) Uani 0.4 1 d D U P D 2
H36C H 1.1346 0.1600 0.2446 0.157 Uiso 0.4 1 calc R U P D 2
H36D H 1.1167 0.1016 0.2754 0.157 Uiso 0.4 1 calc R U P D 2
C37' C 0.9641(13) 0.1404(9) 0.2518(8) 0.136(2) Uani 0.4 1 d D U P D 2
H37C H 0.9497 0.1650 0.2215 0.163 Uiso 0.4 1 calc R U P D 2
H37D H 0.9293 0.1043 0.2438 0.163 Uiso 0.4 1 calc R U P D 2
C38' C 0.8943(16) 0.1670(8) 0.2979(8) 0.145(3) Uani 0.4 1 d D U P D 2
H38D H 0.8899 0.1402 0.3269 0.217 Uiso 0.4 1 calc R U P D 2
H38E H 0.8245 0.1748 0.2847 0.217 Uiso 0.4 1 calc R U P D 2
H38F H 0.9261 0.2021 0.3101 0.217 Uiso 0.4 1 calc R U P D 2

loop_
_atom_site_aniso_label
_atom_site_aniso_U_11
_atom_site_aniso_U_22
_atom_site_aniso_U_33
_atom_site_aniso_U_23
_atom_site_aniso_U_13
_atom_site_aniso_U_12
O1 0.0597(17) 0.0400(14) 0.0811(19) 0.0130(13) 0.0074(14) 0.0033(12)
O2 0.0439(16) 0.0778(19) 0.091(2) 0.0108(16) 0.0090(15) 0.0130(14)
O3 0.0528(16) 0.0505(15) 0.0674(17) 0.0007(13) 0.0065(13) 0.0117(12)
O4 0.0495(15) 0.0426(14) 0.0676(17) -0.0001(12) -0.0137(12) 0.0045(11)
O5 0.0450(14) 0.0545(15) 0.0594(16) 0.0055(13) 0.0004(12) 0.0024(12)
O6 0.0705(19) 0.0631(18) 0.0686(18) 0.0006(14) -0.0218(15) -0.0023(14)
O7 0.0453(16) 0.0777(19) 0.085(2) 0.0255(16) 0.0030(14) -0.0106(14)
O8 0.102(2) 0.0740(19) 0.0613(18) 0.0197(16) -0.0239(17) -0.0091(17)
C1 0.040(2) 0.0425(19) 0.057(2) 0.0001(17) 0.0005(17) -0.0049(16)
C2 0.050(2) 0.0391(19) 0.066(2) 0.0035(17) 0.0048(18) -0.0061(17)
C3 0.049(2) 0.0348(18) 0.063(2) 0.0017(17) -0.0021(18) -0.0015(16)
C4 0.043(2) 0.0389(19) 0.060(2) -0.0050(17) -0.0014(17) 0.0022(16)
C5 0.043(2) 0.0422(19) 0.052(2) -0.0001(16) -0.0006(16) -0.0005(16)
C6 0.043(2) 0.0371(18) 0.053(2) -0.0038(16) -0.0035(17) -0.0011(15)
C7 0.044(2) 0.0402(18) 0.054(2) -0.0021(16) -0.0062(17) -0.0034(16)
C8 0.041(2) 0.046(2) 0.060(2) -0.0019(18) -0.0109(17) 0.0006(17)
C9 0.038(2) 0.052(2) 0.069(3) -0.0008(19) -0.0028(18) 0.0022(17)
C10 0.041(2) 0.053(2) 0.069(3) 0.0036(19) 0.0041(18) -0.0046(18)
C11 0.048(2) 0.0402(19) 0.052(2) 0.0001(16) 0.0076(17) 0.0022(16)
C12 0.049(2) 0.043(2) 0.056(2) 0.0054(17) 0.0020(18) 0.0034(17)
C13 0.044(2) 0.053(2) 0.064(3) 0.0014(19) 0.0039(19) -0.0026(18)
C14 0.056(2) 0.052(2) 0.067(3) 0.008(2) 0.011(2) -0.0089(19)
C15 0.057(3) 0.049(2) 0.049(2) 0.0026(17) 0.0023(18) -0.0037(18)
C16 0.052(2) 0.0419(19) 0.049(2) 0.0007(16) 0.0005(17) 0.0012(16)
C17 0.052(2) 0.0418(19) 0.050(2) 0.0004(16) -0.0017(18) 0.0013(16)
C18 0.057(2) 0.049(2) 0.055(2) -0.0018(18) -0.007(2) -0.0006(18)
C19 0.083(3) 0.051(2) 0.052(2) 0.0023(19) -0.011(2) -0.003(2)
C20 0.079(3) 0.053(2) 0.057(2) 0.0116(19) 0.000(2) -0.009(2)
C21 0.075(3) 0.057(2) 0.085(3) 0.021(2) 0.005(2) 0.001(2)
C22 0.067(3) 0.080(3) 0.108(4) -0.004(3) 0.023(3) 0.010(3)
C23 0.143(7) 0.100(6) 0.108(6) -0.030(5) 0.025(6) 0.006(6)
C24 0.149(6) 0.102(6) 0.111(5) -0.030(4) 0.023(5) 0.005(5)
C25 0.157(7) 0.114(6) 0.119(6) -0.035(5) 0.019(6) 0.002(5)
C26 0.180(9) 0.160(9) 0.143(8) -0.023(8) 0.020(8) 0.006(8)
C23' 0.009(4) 0.024(5) 0.030(6) 0.005(5) 0.009(4) 0.010(4)
C24' 0.115(8) 0.097(7) 0.079(6) -0.020(6) 0.014(6) -0.010(7)
C25' 0.117(8) 0.093(7) 0.079(6) -0.022(5) 0.009(6) -0.014(6)
C26' 0.131(9) 0.083(8) 0.083(7) -0.025(6) 0.018(7) -0.019(7)
C27 0.091(3) 0.046(2) 0.093(3) -0.008(2) -0.027(3) 0.009(2)
C28 0.095(4) 0.052(3) 0.090(4) -0.008(2) -0.017(3) 0.009(2)
C29 0.154(6) 0.066(3) 0.138(6) 0.011(4) 0.018(5) 0.009(4)
C30 0.234(9) 0.100(5) 0.135(6) 0.035(4) -0.006(6) -0.006(5)
C31 0.086(3) 0.061(3) 0.064(3) 0.004(2) 0.002(2) 0.004(2)
C32 0.079(3) 0.078(3) 0.067(3) 0.003(2) -0.007(2) 0.002(3)
C33 0.072(3) 0.083(3) 0.085(3) 0.022(3) 0.006(3) 0.007(3)
C34 0.122(5) 0.092(4) 0.095(4) 0.026(3) -0.010(3) 0.000(3)
C35 0.127(4) 0.100(3) 0.134(4) -0.011(3) -0.041(3) -0.014(3)
C39 0.060(3) 0.082(3) 0.094(3) 0.014(3) 0.003(3) -0.019(2)
C40 0.149(5) 0.088(4) 0.085(4) 0.038(3) -0.042(4) -0.037(4)
C36 0.139(4) 0.113(3) 0.144(4) -0.009(3) -0.035(3) -0.012(3)
C37 0.143(5) 0.117(3) 0.148(5) -0.008(4) -0.033(4) -0.009(3)
C38 0.158(6) 0.125(5) 0.163(5) -0.009(5) -0.024(5) -0.007(4)
C36' 0.138(5) 0.112(3) 0.143(5) -0.009(3) -0.036(3) -0.011(3)
C37' 0.143(5) 0.117(3) 0.147(5) -0.010(4) -0.033(4) -0.011(4)
C38' 0.152(6) 0.124(5) 0.157(6) -0.010(5) -0.022(5) -0.011(5)

loop_
_atom_type_symbol
_atom_type_description
_atom_type_scat_dispersion_real
_atom_type_scat_dispersion_imag
_atom_type_scat_source
C C 0.0033 0.0016 'International Tables Vol C Tables 4.2.6.8 and 6.1.1.4'
H H 0.0000 0.0000 'International Tables Vol C Tables 4.2.6.8 and 6.1.1.4'
O O 0.0106 0.0060 'International Tables Vol C Tables 4.2.6.8 and 6.1.1.4'

loop_
_geom_angle_atom_site_label_1
_geom_angle_atom_site_label_2
_geom_angle_atom_site_label_3
_geom_angle
C3 O1 C21 117.0(3)
C9 O2 C22 117.4(3)
C4 O3 C23 117.2(7)
C4 O3 C23' 118.8(6)
C8 O4 C27 112.8(3)
C12 O5 C31 113.3(3)
C18 O6 C35 119.2(4)
C13 O7 C39 117.3(3)
C19 O8 C40 117.1(4)
C10 C1 C6 119.2(3)
C10 C1 C2 122.3(3)
C6 C1 C2 118.4(3)
C3 C2 C1 120.7(3)
C3 C2 H2 119.6
C1 C2 H2 119.6
C2 C3 O1 125.1(3)
C2 C3 C4 120.4(3)
O1 C3 C4 114.5(3)
O3 C4 C5 125.5(3)
O3 C4 C3 114.3(3)
C5 C4 C3 120.1(3)
C4 C5 C6 118.1(3)
C4 C5 C11 126.5(3)
C6 C5 C11 115.4(3)
C1 C6 C7 119.8(3)
C1 C6 C5 119.9(3)
C7 C6 C5 120.3(3)
C8 C7 C6 118.0(3)
C8 C7 C17 123.6(3)
C6 C7 C17 118.3(3)
O4 C8 C7 121.1(3)
O4 C8 C9 118.4(3)
C7 C8 C9 120.4(3)
C10 C9 O2 124.9(4)
C10 C9 C8 121.1(3)
O2 C9 C8 114.0(3)
C9 C10 C1 120.0(3)
C9 C10 H10 120.0
C1 C10 H10 120.0
C12 C11 C16 118.0(3)
C12 C11 C5 123.7(3)
C16 C11 C5 118.2(3)
O5 C12 C11 120.2(3)
O5 C12 C13 119.0(3)
C11 C12 C13 120.7(3)
C14 C13 O7 125.5(3)
C14 C13 C12 120.7(4)
O7 C13 C12 113.8(3)
C13 C14 C15 120.1(3)
C13 C14 H14 120.0
C15 C14 H14 120.0
C16 C15 C14 119.5(3)
C16 C15 C20 118.5(4)
C14 C15 C20 121.9(4)
C15 C16 C11 119.7(3)
C15 C16 C17 120.5(3)
C11 C16 C17 119.8(3)
C18 C17 C16 117.3(3)
C18 C17 C7 126.7(3)
C16 C17 C7 115.9(3)
O6 C18 C17 125.9(4)
O6 C18 C19 114.4(3)
C17 C18 C19 119.7(4)
C20 C19 O8 124.0(4)
C20 C19 C18 121.2(4)
O8 C19 C18 114.8(4)
C19 C20 C15 120.2(4)
C19 C20 H20 119.9
C15 C20 H20 119.9
O1 C21 H21A 109.5
O1 C21 H21B 109.5
H21A C21 H21B 109.5
O1 C21 H21C 109.5
H21A C21 H21C 109.5
H21B C21 H21C 109.5
O2 C22 H22A 109.5
O2 C22 H22B 109.5
H22A C22 H22B 109.5
O2 C22 H22C 109.5
H22A C22 H22C 109.5
H22B C22 H22C 109.5
O3 C23 C24 114.0(12)
O3 C23 H23A 108.8
C24 C23 H23A 108.8
O3 C23 H23B 108.8
C24 C23 H23B 108.8
H23A C23 H23B 107.7
C23 C24 C25 100.1(11)
C23 C24 H24A 111.8
C25 C24 H24A 111.8
C23 C24 H24B 111.7
C25 C24 H24B 111.8
H24A C24 H24B 109.5
C26 C25 C24 112.9(14)
C26 C25 H25A 109.0
C24 C25 H25A 109.0
C26 C25 H25B 109.0
C24 C25 H25B 109.0
H25A C25 H25B 107.8
C25 C26 H26A 109.5
C25 C26 H26B 109.5
H26A C26 H26B 109.5
C25 C26 H26C 109.5
H26A C26 H26C 109.5
H26B C26 H26C 109.5
O3 C23' C24' 114.2(11)
O3 C23' H23C 108.7
C24' C23' H23C 108.7
O3 C23' H23D 108.7
C24' C23' H23D 108.7
H23C C23' H23D 107.6
C23' C24' C25' 109.9(13)
C23' C24' H24C 109.7
C25' C24' H24C 109.7
C23' C24' H24D 109.7
C25' C24' H24D 109.7
H24C C24' H24D 108.2
C26' C25' C24' 120.0(14)
C26' C25' H25C 107.3
C24' C25' H25C 107.3
C26' C25' H25D 107.3
C24' C25' H25D 107.3
H25C C25' H25D 106.9
C25' C26' H26D 109.5
C25' C26' H26E 109.5
H26D C26' H26E 109.5
C25' C26' H26F 109.5
H26D C26' H26F 109.5
H26E C26' H26F 109.5
O4 C27 C28 108.2(4)
O4 C27 H27A 110.1
C28 C27 H27A 110.1
O4 C27 H27B 110.1
C28 C27 H27B 110.1
H27A C27 H27B 108.4
C29 C28 C27 115.3(5)
C29 C28 H28A 108.4
C27 C28 H28A 108.4
C29 C28 H28B 108.4
C27 C28 H28B 108.4
H28A C28 H28B 107.5
C28 C29 C30 114.9(6)
C28 C29 H29A 108.5
C30 C29 H29A 108.5
C28 C29 H29B 108.5
C30 C29 H29B 108.5
H29A C29 H29B 107.5
C29 C30 H30A 109.5
C29 C30 H30B 109.5
H30A C30 H30B 109.5
C29 C30 H30C 109.5
H30A C30 H30C 109.5
H30B C30 H30C 109.5
O5 C31 C32 109.0(3)
O5 C31 H31A 109.9
C32 C31 H31A 109.9
O5 C31 H31B 109.9
C32 C31 H31B 109.9
H31A C31 H31B 108.3
C33 C32 C31 113.8(4)
C33 C32 H32A 108.8
C31 C32 H32A 108.8
C33 C32 H32B 108.8
C31 C32 H32B 108.8
H32A C32 H32B 107.7
C32 C33 C34 112.5(4)
C32 C33 H33A 109.1
C34 C33 H33A 109.1
C32 C33 H33B 109.1
C34 C33 H33B 109.1
H33A C33 H33B 107.8
C33 C34 H34A 109.5
C33 C34 H34B 109.5
H34A C34 H34B 109.5
C33 C34 H34C 109.5
H34A C34 H34C 109.5
H34B C34 H34C 109.5
O6 C35 C36 118.3(7)
O6 C35 C36' 114.3(9)
O6 C35 H35A 107.2
C36 C35 H35A 108.4
O6 C35 H35B 108.7
C36 C35 H35B 105.6
H35A C35 H35B 108.4
O6 C35 H35C 108.5
C36' C35 H35C 108.7
O6 C35 H35D 108.1
C36' C35 H35D 108.1
H35C C35 H35D 109.2
O7 C39 H39A 109.5
O7 C39 H39B 109.5
H39A C39 H39B 109.5
O7 C39 H39C 109.5
H39A C39 H39C 109.5
H39B C39 H39C 109.5
O8 C40 H40A 109.5
O8 C40 H40B 109.5
H40A C40 H40B 109.5
O8 C40 H40C 109.5
H40A C40 H40C 109.5
H40B C40 H40C 109.5
C35 C36 C37 112.8(10)
C35 C36 H36A 109.0
C37 C36 H36A 109.0
C35 C36 H36B 109.0
C37 C36 H36B 109.0
H36A C36 H36B 107.8
C36 C37 C38 94.1(10)
C36 C37 H37A 112.9
C38 C37 H37A 112.9
C36 C37 H37B 112.9
C38 C37 H37B 112.9
H37A C37 H37B 110.3
C37 C38 H38A 109.5
C37 C38 H38B 109.5
H38A C38 H38B 109.5
C37 C38 H38C 109.5
H38A C38 H38C 109.5
H38B C38 H38C 109.5
C35 C36' C37' 103.5(11)
C35 C36' H36C 111.1
C37' C36' H36C 111.1
C35 C36' H36D 111.1
C37' C36' H36D 111.1
H36C C36' H36D 109.0
C38' C37' C36' 133.6(16)
C38' C37' H37C 103.8
C36' C37' H37C 103.8
C38' C37' H37D 103.8
C36' C37' H37D 103.8
H37C C37' H37D 105.4
C37' C38' H38D 109.5
C37' C38' H38E 109.5
H38D C38' H38E 109.5
C37' C38' H38F 109.5
H38D C38' H38F 109.5
H38E C38' H38F 109.5

loop_
_geom_bond_atom_site_label_1
_geom_bond_atom_site_label_2
_geom_bond_distance
O1 C3 1.360(4)
O1 C21 1.426(5)
O2 C9 1.374(4)
O2 C22 1.410(6)
O3 C4 1.361(4)
O3 C23 1.405(12)
O3 C23' 1.422(12)
O4 C8 1.375(4)
O4 C27 1.433(5)
O5 C12 1.381(4)
O5 C31 1.421(5)
O6 C18 1.358(5)
O6 C35 1.425(6)
O7 C13 1.372(4)
O7 C39 1.420(5)
O8 C19 1.375(5)
O8 C40 1.410(6)
C1 C10 1.407(5)
C1 C6 1.411(5)
C1 C2 1.423(5)
C2 C3 1.357(5)
C2 H2 0.9300
C3 C4 1.428(5)
C4 C5 1.375(5)
C5 C6 1.432(5)
C5 C11 1.474(5)
C6 C7 1.429(5)
C7 C8 1.383(5)
C7 C17 1.467(5)
C8 C9 1.414(5)
C9 C10 1.361(5)
C10 H10 0.9300
C11 C12 1.384(5)
C11 C16 1.431(5)
C12 C13 1.405(5)
C13 C14 1.368(5)
C14 C15 1.406(5)
C14 H14 0.9300
C15 C16 1.402(5)
C15 C20 1.416(5)
C16 C17 1.440(5)
C17 C18 1.385(5)
C18 C19 1.420(6)
C19 C20 1.364(6)
C20 H20 0.9300
C21 H21A 0.9600
C21 H21B 0.9600
C21 H21C 0.9600
C22 H22A 0.9600
C22 H22B 0.9600
C22 H22C 0.9600
C23 C24 1.424(18)
C23 H23A 0.9700
C23 H23B 0.9700
C24 C25 1.630(19)
C24 H24A 0.9700
C24 H24B 0.9700
C25 C26 1.289(18)
C25 H25A 0.9700
C25 H25B 0.9700
C26 H26A 0.9600
C26 H26B 0.9600
C26 H26C 0.9600
C23' C24' 1.44(2)
C23' H23C 0.9700
C23' H23D 0.9700
C24' C25' 1.72(2)
C24' H24C 0.9700
C24' H24D 0.9700
C25' C26' 1.51(2)
C25' H25C 0.9700
C25' H25D 0.9700
C26' H26D 0.9600
C26' H26E 0.9600
C26' H26F 0.9600
C27 C28 1.487(6)
C27 H27A 0.9700
C27 H27B 0.9700
C28 C29 1.459(8)
C28 H28A 0.9700
C28 H28B 0.9700
C29 C30 1.499(8)
C29 H29A 0.9700
C29 H29B 0.9700
C30 H30A 0.9600
C30 H30B 0.9600
C30 H30C 0.9600
C31 C32 1.518(6)
C31 H31A 0.9700
C31 H31B 0.9700
C32 C33 1.504(6)
C32 H32A 0.9700
C32 H32B 0.9700
C33 C34 1.533(6)
C33 H33A 0.9700
C33 H33B 0.9700
C34 H34A 0.9600
C34 H34B 0.9600
C34 H34C 0.9600
C35 C36 1.451(11)
C35 C36' 1.505(15)
C35 H35A 0.9600
C35 H35B 0.9584
C35 H35C 0.9598
C35 H35D 0.9593
C39 H39A 0.9600
C39 H39B 0.9600
C39 H39C 0.9600
C40 H40A 0.9600
C40 H40B 0.9600
C40 H40C 0.9600
C36 C37 1.539(13)
C36 H36A 0.9700
C36 H36B 0.9700
C37 C38 1.572(14)
C37 H37A 0.9700
C37 H37B 0.9700
C38 H38A 0.9600
C38 H38B 0.9600
C38 H38C 0.9600
C36' C37' 1.668(16)
C36' H36C 0.9700
C36' H36D 0.9700
C37' C38' 1.583(16)
C37' H37C 0.9700
C37' H37D 0.9700
C38' H38D 0.9600
C38' H38E 0.9600
C38' H38F 0.9600

loop_
_geom_hbond_atom_site_label_D
_geom_hbond_atom_site_label_H
_geom_hbond_atom_site_label_A
_geom_hbond_distance_DH
_geom_hbond_distance_HA
_geom_hbond_distance_DA
_geom_hbond_angle_DHA
_geom_hbond_site_symmetry_A
C39 H39B O2 0.96 2.52 3.370(6) 148.0 1_455
C35 H35A O4 0.96 2.60 3.129(7) 114.9 .
C27 H27A O2 0.97 2.59 3.075(6) 111.4 .
C21 H21A O5 0.96 2.46 3.414(5) 175.0 4
C21 H21A O5 0.96 2.46 3.414(5) 175.0 4
C27 H27A O2 0.97 2.59 3.075(6) 111.4 .
C35 H35A O4 0.96 2.60 3.129(7) 114.9 .
C39 H39B O2 0.96 2.52 3.370(6) 148.0 1_455

loop_
_geom_torsion_atom_site_label_1
_geom_torsion_atom_site_label_2
_geom_torsion_atom_site_label_3
_geom_torsion_atom_site_label_4
_geom_torsion
C10 C1 C2 C3 -178.1(4)
C6 C1 C2 C3 2.8(5)
C1 C2 C3 O1 176.2(3)
C1 C2 C3 C4 -4.1(5)
C21 O1 C3 C2 19.1(5)
C21 O1 C3 C4 -160.6(3)
C23 O3 C4 C5 44.3(9)
C23' O3 C4 C5 41.1(9)
C23 O3 C4 C3 -136.7(8)
C23' O3 C4 C3 -139.9(8)
C2 C3 C4 O3 175.1(3)
O1 C3 C4 O3 -5.2(5)
C2 C3 C4 C5 -5.8(5)
O1 C3 C4 C5 173.9(3)
O3 C4 C5 C6 -164.6(3)
C3 C4 C5 C6 16.4(5)
O3 C4 C5 C11 18.0(6)
C3 C4 C5 C11 -160.9(3)
C10 C1 C6 C7 10.0(5)
C2 C1 C6 C7 -170.9(3)
C10 C1 C6 C5 -171.1(3)
C2 C1 C6 C5 8.0(5)
C4 C5 C6 C1 -17.6(5)
C11 C5 C6 C1 160.0(3)
C4 C5 C6 C7 161.3(3)
C11 C5 C6 C7 -21.0(5)
C1 C6 C7 C8 -14.2(5)
C5 C6 C7 C8 166.8(3)
C1 C6 C7 C17 168.8(3)
C5 C6 C7 C17 -10.1(5)
C27 O4 C8 C7 99.1(4)
C27 O4 C8 C9 -83.1(4)
C6 C7 C8 O4 -174.0(3)
C17 C7 C8 O4 2.7(5)
C6 C7 C8 C9 8.2(5)
C17 C7 C8 C9 -175.0(3)
C22 O2 C9 C10 -23.6(6)
C22 O2 C9 C8 158.8(4)
O4 C8 C9 C10 -175.7(3)
C7 C8 C9 C10 2.1(6)
O4 C8 C9 O2 1.9(5)
C7 C8 C9 O2 179.7(3)
O2 C9 C10 C1 176.1(3)
C8 C9 C10 C1 -6.6(6)
C6 C1 C10 C9 0.5(5)
C2 C1 C10 C9 -178.6(4)
C4 C5 C11 C12 30.8(6)
C6 C5 C11 C12 -146.7(3)
C4 C5 C11 C16 -150.2(4)
C6 C5 C11 C16 32.4(5)
C31 O5 C12 C11 97.2(4)
C31 O5 C12 C13 -85.1(4)
C16 C11 C12 O5 -172.8(3)
C5 C11 C12 O5 6.2(5)
C16 C11 C12 C13 9.4(5)
C5 C11 C12 C13 -171.5(3)
C39 O7 C13 C14 1.8(6)
C39 O7 C13 C12 -176.4(4)
O5 C12 C13 C14 -178.5(3)
C11 C12 C13 C14 -0.7(6)
O5 C12 C13 O7 -0.3(5)
C11 C12 C13 O7 177.5(3)
O7 C13 C14 C15 177.6(4)
C12 C13 C14 C15 -4.4(6)
C13 C14 C15 C16 0.5(6)
C13 C14 C15 C20 179.5(4)
C14 C15 C16 C11 8.3(5)
C20 C15 C16 C11 -170.7(3)
C14 C15 C16 C17 -171.9(4)
C20 C15 C16 C17 9.1(5)
C12 C11 C16 C15 -13.2(5)
C5 C11 C16 C15 167.7(3)
C12 C11 C16 C17 167.0(3)
C5 C11 C16 C17 -12.1(5)
C15 C16 C17 C18 -18.6(5)
C11 C16 C17 C18 161.2(3)
C15 C16 C17 C7 161.0(3)
C11 C16 C17 C7 -19.1(5)
C8 C7 C17 C18 33.4(6)
C6 C7 C17 C18 -149.8(4)
C8 C7 C17 C16 -146.2(3)
C6 C7 C17 C16 30.5(5)
C35 O6 C18 C17 44.9(6)
C35 O6 C18 C19 -136.1(5)
C16 C17 C18 O6 -165.1(3)
C7 C17 C18 O6 15.2(6)
C16 C17 C18 C19 16.0(5)
C7 C17 C18 C19 -163.7(4)
C40 O8 C19 C20 10.5(6)
C40 O8 C19 C18 -168.2(4)
O6 C18 C19 C20 176.8(4)
C17 C18 C19 C20 -4.2(6)
O6 C18 C19 O8 -4.5(5)
C17 C18 C19 O8 174.5(3)
O8 C19 C20 C15 175.7(4)
C18 C19 C20 C15 -5.7(6)
C16 C15 C20 C19 3.1(6)
C14 C15 C20 C19 -175.9(4)
C4 O3 C23 C24 119.6(12)
C23' O3 C23 C24 -120(22)
O3 C23 C24 C25 -69.8(15)
C23 C24 C25 C26 -132.6(14)
C4 O3 C23' C24' 61.4(14)
C23 O3 C23' C24' 1(20)
O3 C23' C24' C25' 66.9(15)
C23' C24' C25' C26' -169.5(13)
C8 O4 C27 C28 -175.7(4)
O4 C27 C28 C29 69.2(6)
C27 C28 C29 C30 173.1(5)
C12 O5 C31 C32 -175.6(3)
O5 C31 C32 C33 64.4(5)
C31 C32 C33 C34 174.0(4)
C18 O6 C35 C36 47.0(9)
C18 O6 C35 C36' 95.4(9)
O6 C35 C36 C37 60.7(12)
C36' C35 C36 C37 -35.6(12)
C35 C36 C37 C38 -174.6(10)
O6 C35 C36' C37' -65.5(15)
C36 C35 C36' C37' 40.7(11)
C35 C36' C37' C38' 172(2)
